data_7059096
loop_
_publ_author_name
'Torubaev, Yury V.'
'Skabitskiy, Ivan V.'
'Pavlova, Alina V.'
'Pasynskii, Alexander A.'

_publ_section_title
;
 First structural evidence of a Se--Br--Br halogen-bonded molecular
 complex
;
_journal_issue 9
_journal_name_full 'New Journal of Chemistry'
_journal_page_first 3606
_journal_paper_doi 10.1039/C6NJ04096A
_journal_volume 41
_journal_year 2017
_chemical_formula_moiety 'C8 H12 I4 Se'
_chemical_formula_sum 'C8 H12 I4 Se'
_chemical_formula_weight 694.76
_chemical_name_systematic '2,6-diiodo-9-selenabicyclo[3.3.1]nonane diiodine   ?'
_space_group_crystal_system monoclinic
_space_group_IT_number 14
_space_group_name_Hall '-P 2ybc'
_space_group_name_H-M_alt 'P 1 21/c 1'
_symmetry_Int_Tables_number 14
_atom_sites_solution_primary direct
_audit_creation_date 2016-12-21
_audit_creation_method
;
Olex2 1.2
(compiled 2016.11.07 svn.r3352 for OlexSys, GUI svn.r5261)
;
_audit_update_record
;
2016-12-27 deposited with the CCDC.
2017-03-29 downloaded from the CCDC.
;
_cell_angle_alpha 90
_cell_angle_beta 101.236(2)
_cell_angle_gamma 90
_cell_formula_units_Z 4
_cell_length_a 7.7674(8)
_cell_length_b 10.2154(10)
_cell_length_c 18.8296(19)
_cell_measurement_reflns_used 4349
_cell_measurement_temperature 296(2)
_cell_measurement_theta_max 30.53
_cell_measurement_theta_min 2.21
_cell_volume 1465.4(3)
_computing_cell_refinement 'SAINT v7.60A (Bruker, 2009)'
_computing_data_reduction 'SAINT v7.60A (Bruker, 2009)'
_computing_molecular_graphics 'Olex2 (Dolomanov et al., 2009)'
_computing_publication_material 'Olex2 (Dolomanov et al., 2009)'
_computing_structure_refinement 'olex2.refine (Bourhis et al., 2015)'
_computing_structure_solution 'XS (Sheldrick, 2008)'
_diffrn_ambient_temperature 296.15
_diffrn_measured_fraction_theta_full 0.9978
_diffrn_measured_fraction_theta_max 0.9978
_diffrn_measurement_device_type 'Bruker APEX-II CCD'
_diffrn_measurement_method '\f and \w scans'
_diffrn_radiation_monochromator graphite
_diffrn_radiation_type 'Mo K\a'
_diffrn_radiation_wavelength 0.71073
_diffrn_reflns_av_R_equivalents 0.0384
_diffrn_reflns_av_unetI/netI 0.0360
_diffrn_reflns_limit_h_max 11
_diffrn_reflns_limit_h_min -11
_diffrn_reflns_limit_k_max 14
_diffrn_reflns_limit_k_min -14
_diffrn_reflns_limit_l_max 26
_diffrn_reflns_limit_l_min -26
_diffrn_reflns_number 17427
_diffrn_reflns_theta_full 30.6031
_diffrn_reflns_theta_max 30.60
_diffrn_reflns_theta_min 2.21
_diffrn_standards_number 0
_exptl_absorpt_coefficient_mu 10.953
_exptl_absorpt_correction_T_max 0.7461
_exptl_absorpt_correction_T_min 0.5626
_exptl_absorpt_correction_type multi-scan
_exptl_absorpt_process_details
;
SADABS-2008/1 (Bruker,2008) was used for absorption correction.
wR2(int) was 0.0983 before and 0.0440 after correction.
The Ratio of minimum to maximum transmission is 0.7541.
The \l/2 correction factor is Not present.
;
_exptl_crystal_colour 'blackish red'
_exptl_crystal_colour_modifier blackish
_exptl_crystal_colour_primary red
_exptl_crystal_density_diffrn 3.1488
_exptl_crystal_density_method 'not measured'
_exptl_crystal_description prism
_exptl_crystal_F_000 1217.7445
_exptl_crystal_size_max 0.5
_exptl_crystal_size_mid 0.3
_exptl_crystal_size_min 0.3
_refine_diff_density_max 1.3361
_refine_diff_density_min -1.5300
_refine_diff_density_rms 0.2913
_refine_ls_d_res_high 0.6980
_refine_ls_d_res_low 9.2343
_refine_ls_goodness_of_fit_ref 1.0070
_refine_ls_hydrogen_treatment constr
_refine_ls_matrix_type full
_refine_ls_number_constraints 20
_refine_ls_number_parameters 117
_refine_ls_number_reflns 4505
_refine_ls_number_restraints 0
_refine_ls_restrained_S_all 1.0070
_refine_ls_R_factor_all 0.0410
_refine_ls_R_factor_gt 0.0271
_refine_ls_shift/su_max 0.0002
_refine_ls_shift/su_mean 0.0000
_refine_ls_structure_factor_coef Fsqd
_refine_ls_weighting_details 'w=1/[\s^2^(Fo^2^)+(0.0187P)^2^+0.3881P] where P=(Fo^2^+2Fc^2^)/3'
_refine_ls_weighting_scheme calc
_refine_ls_wR_factor_gt 0.0475
_refine_ls_wR_factor_ref 0.0512
_reflns_Friedel_coverage 0.0
_reflns_limit_h_max 10
_reflns_limit_h_min -11
_reflns_limit_k_max 14
_reflns_limit_k_min 0
_reflns_limit_l_max 26
_reflns_limit_l_min 0
_reflns_number_gt 3619
_reflns_number_total 4505
_reflns_threshold_expression I>=2u(I)
_cod_data_source_file c6nj04096a2.cif
_cod_data_source_block 1
_cod_database_code 7059096
_olex2_refinement_description
;
1. Fixed Uiso
 At 1.2 times of:
  All C(H) groups, All C(H,H) groups
2.a Ternary CH refined with riding coordinates:
 C4(H4), C5(H5), C8(H8), C1(H1)
2.b Secondary CH2 refined with riding coordinates:
 C2(H2a,H2b), C6(H6a,H6b), C3(H3a,H3b), C7(H7a,H7b)
;
_olex2_submission_special_instructions 'No special instructions were received'

loop_
_space_group_symop_id
_space_group_symop_operation_xyz
1 x,y,z
2 -x,y+1/2,-z+1/2
3 -x,-y,-z
4 x,-y-1/2,z-1/2

loop_
_atom_site_label
_atom_site_type_symbol
_atom_site_fract_x
_atom_site_fract_y
_atom_site_fract_z
_atom_site_U_iso_or_equiv
_atom_site_adp_type
_atom_site_occupancy
_atom_site_refinement_flags_posn
I1 I 0.35229(3) 0.16374(2) 0.020054(13) 0.02188(6) Uani 1.000000 .
I2 I 0.69949(3) 0.19329(3) 0.101707(14) 0.02666(7) Uani 1.000000 .
I3 I 0.17390(3) 0.23738(3) -0.286611(14) 0.02814(7) Uani 1.000000 .
I4 I -0.43879(3) 0.46643(3) -0.102519(15) 0.02902(7) Uani 1.000000 .
Se1 Se 0.00282(5) 0.13223(4) -0.05877(2) 0.02423(9) Uani 1.000000 .
C1 C -0.1032(5) 0.3097(4) -0.0641(2) 0.0215(8) Uani 1.000000 .
C2 C 0.0176(5) 0.4101(4) -0.0888(2) 0.0200(7) Uani 1.000000 .
C3 C 0.0633(5) 0.3891(3) -0.1636(2) 0.0200(8) Uani 1.000000 .
C4 C 0.1252(5) 0.2514(4) -0.17557(19) 0.0194(7) Uani 1.000000 .
C5 C 0.0075(5) 0.1385(3) -0.1633(2) 0.0207(8) Uani 1.000000 .
C6 C -0.1854(5) 0.1375(4) -0.2029(2) 0.0225(8) Uani 1.000000 .
C7 C -0.3002(5) 0.2519(4) -0.1882(2) 0.0220(8) Uani 1.000000 .
C8 C -0.2869(5) 0.2885(4) -0.1091(2) 0.0208(8) Uani 1.000000 .
H4 H 0.2381(5) 0.2390(4) -0.14253(19) 0.0233(9) Uiso 1.000000 R
H2a H -0.0366(5) 0.4956(4) -0.0885(2) 0.0240(9) Uiso 1.000000 R
H2b H 0.1264(5) 0.4122(4) -0.0533(2) 0.0240(9) Uiso 1.000000 R
H5 H 0.0621(5) 0.0574(3) -0.1758(2) 0.0248(9) Uiso 1.000000 R
H6a H -0.1875(5) 0.1344(4) -0.2545(2) 0.0270(10) Uiso 1.000000 R
H6b H -0.2389(5) 0.0572(4) -0.1901(2) 0.0270(10) Uiso 1.000000 R
H3a H -0.0395(5) 0.4084(3) -0.2004(2) 0.0240(9) Uiso 1.000000 R
H3b H 0.1546(5) 0.4505(3) -0.1697(2) 0.0240(9) Uiso 1.000000 R
H8 H -0.3419(5) 0.2180(4) -0.0861(2) 0.0250(9) Uiso 1.000000 R
H1 H -0.1163(5) 0.3339(4) -0.0151(2) 0.0258(9) Uiso 1.000000 R
H7a H -0.2694(5) 0.3280(4) -0.2139(2) 0.0264(9) Uiso 1.000000 R
H7b H -0.4216(5) 0.2306(4) -0.2084(2) 0.0264(9) Uiso 1.000000 R

loop_
_atom_site_aniso_label
_atom_site_aniso_U_11
_atom_site_aniso_U_22
_atom_site_aniso_U_33
_atom_site_aniso_U_12
_atom_site_aniso_U_13
_atom_site_aniso_U_23
I1 0.02527(13) 0.02027(12) 0.01854(12) -0.00089(10) 0.00040(9) 0.00247(9)
I2 0.02492(13) 0.03172(15) 0.02054(13) 0.00029(11) -0.00250(10) -0.00180(10)
I3 0.02462(13) 0.03648(15) 0.02387(13) -0.00069(11) 0.00608(10) -0.00553(11)
I4 0.02521(14) 0.02816(14) 0.03619(15) 0.00058(11) 0.01216(11) -0.00639(11)
Se1 0.0241(2) 0.0222(2) 0.0234(2) -0.00497(15) -0.00268(16) 0.00962(15)
C1 0.027(2) 0.0200(19) 0.0174(18) -0.0033(15) 0.0041(15) -0.0002(14)
C2 0.0202(18) 0.0193(18) 0.0203(18) -0.0014(14) 0.0031(14) -0.0021(14)
C3 0.0222(19) 0.0165(17) 0.0213(19) -0.0010(14) 0.0046(15) 0.0037(14)
C4 0.0217(19) 0.0232(19) 0.0131(16) 0.0008(15) 0.0025(14) -0.0001(14)
C5 0.0216(19) 0.0152(17) 0.0243(19) 0.0029(14) 0.0020(15) -0.0017(14)
C6 0.0209(19) 0.022(2) 0.023(2) -0.0029(15) 0.0005(15) -0.0011(15)
C7 0.0173(18) 0.025(2) 0.0209(19) -0.0003(15) -0.0022(15) -0.0033(15)
C8 0.0195(19) 0.0208(19) 0.0225(19) -0.0007(15) 0.0047(15) 0.0013(15)

loop_
_atom_type_symbol
_atom_type_scat_dispersion_real
_atom_type_scat_dispersion_imag
_atom_type_scat_Cromer_Mann_a1
_atom_type_scat_Cromer_Mann_a2
_atom_type_scat_Cromer_Mann_a3
_atom_type_scat_Cromer_Mann_a4
_atom_type_scat_Cromer_Mann_b1
_atom_type_scat_Cromer_Mann_b2
_atom_type_scat_Cromer_Mann_b3
_atom_type_scat_Cromer_Mann_b4
_atom_type_scat_Cromer_Mann_c
_atom_type_scat_source
_atom_type_scat_dispersion_source
I -0.41187 1.83264 20.14720 18.99490 7.51380 2.27350 4.34700 0.38140 27.76600 66.87760 4.07119989395 'International Tables Volume C Table 6.1.1.4 (pp. 500-502)' 'Henke, Gullikson and Davis, At. Data and Nucl. Data Tables, 1993, 54, 2'
H 0.00000 0.00000 0.49300 0.32291 0.14019 0.04081 10.51090 26.12570 3.14236 57.79970 0.0030380000826 'International Tables Volume C Table 6.1.1.4 (pp. 500-502)' 'Henke, Gullikson and Davis, At. Data and Nucl. Data Tables, 1993, 54, 2'
C 0.00347 0.00161 2.31000 1.02000 1.58860 0.86500 20.84390 10.20750 0.56870 51.65120 0.215599998832 'International Tables Volume C Table 6.1.1.4 (pp. 500-502)' 'Henke, Gullikson and Davis, At. Data and Nucl. Data Tables, 1993, 54, 2'
Se -0.08110 2.30834 17.00060 5.81960 3.97310 4.35430 2.40980 0.27260 15.23720 43.81630 2.84089994431 'International Tables Volume C Table 6.1.1.4 (pp. 500-502)' 'Henke, Gullikson and Davis, At. Data and Nucl. Data Tables, 1993, 54, 2'

loop_
_geom_angle_atom_site_label_1
_geom_angle_atom_site_label_2
_geom_angle_atom_site_label_3
_geom_angle
Se1 I1 I2 178.740(13)
C1 Se1 I1 105.49(11)
C5 Se1 I1 108.34(11)
C5 Se1 C1 90.46(15)
C2 C1 Se1 110.9(3)
C8 C1 Se1 103.4(2)
C8 C1 C2 119.4(3)
H1 C1 Se1 107.51(11)
H1 C1 C2 107.51(19)
H1 C1 C8 107.5(2)
C3 C2 C1 116.9(3)
H2a C2 C1 108.1(2)
H2a C2 C3 108.07(19)
H2b C2 C1 108.1(2)
H2b C2 C3 108.07(19)
H2b C2 H2a 107.3
C4 C3 C2 113.7(3)
H3a C3 C2 108.82(19)
H3a C3 C4 108.8(2)
H3b C3 C2 108.82(19)
H3b C3 C4 108.82(19)
H3b C3 H3a 107.7
C3 C4 I3 108.6(2)
C5 C4 I3 108.4(2)
C5 C4 C3 117.7(3)
H4 C4 I3 107.24(10)
H4 C4 C3 107.2(2)
H4 C4 C5 107.24(19)
C4 C5 Se1 107.7(2)
C6 C5 Se1 106.0(2)
C6 C5 C4 119.4(3)
H5 C5 Se1 107.73(10)
H5 C5 C4 107.73(19)
H5 C5 C6 107.73(19)
C7 C6 C5 117.1(3)
H6a C6 C5 108.0(2)
H6a C6 C7 108.0(2)
H6b C6 C5 108.0(2)
H6b C6 C7 108.0(2)
H6b C6 H6a 107.3
C8 C7 C6 115.8(3)
H7a C7 C6 108.3(2)
H7a C7 C8 108.3(2)
H7b C7 C6 108.34(19)
H7b C7 C8 108.3(2)
H7b C7 H7a 107.4
C1 C8 I4 107.9(2)
C7 C8 I4 109.0(2)
C7 C8 C1 117.2(3)
H8 C8 I4 107.44(10)
H8 C8 C1 107.4(2)
H8 C8 C7 107.4(2)

loop_
_geom_bond_atom_site_label_1
_geom_bond_atom_site_label_2
_geom_bond_distance
I1 I2 2.8482(4)
I1 Se1 2.8469(5)
I3 C4 2.201(3)
I4 C8 2.184(4)
Se1 C1 1.985(4)
Se1 C5 1.978(4)
C1 C2 1.523(5)
C1 C8 1.526(5)
C1 H1 0.9800
C2 C3 1.534(5)
C2 H2a 0.9700
C2 H2b 0.9700
C3 C4 1.517(5)
C3 H3a 0.9700
C3 H3b 0.9700
C4 C5 1.517(5)
C4 H4 0.9800
C5 C6 1.538(5)
C5 H5 0.9800
C6 C7 1.527(5)
C6 H6a 0.9700
C6 H6b 0.9700
C7 C8 1.521(5)
C7 H7a 0.9700
C7 H7b 0.9700
C8 H8 0.9800
